data_1546337
loop_
_publ_author_name
'Gair, Joe J.'
'Haines, Brandon E.'
'Filatov, Alexander S.'
'Musaev, D. G.'
'Lewis, Jared C.'

_publ_section_title
;
 Mono-N-Protected Amino Acid Ligands Stabilize Dimeric Palladium(II)
 Complexes of Importance to C-H Functionalization
;
_journal_name_full 'Chem. Sci.'
_journal_paper_doi 10.1039/C7SC01674C
_journal_year 2017
_chemical_absolute_configuration ad
_chemical_formula_moiety 'C36 H50 F6 N4 O6 Pd2, C7 H8'
_chemical_formula_sum 'C43 H58 F6 N4 O6 Pd2'
_chemical_formula_weight 1053.73
_space_group_crystal_system orthorhombic
_space_group_IT_number 20
_space_group_name_Hall 'C 2c 2'
_space_group_name_H-M_alt 'C 2 2 21'
_symmetry_space_group_name_Hall 'C 2c 2'
_symmetry_space_group_name_H-M 'C 2 2 21'
_atom_sites_solution_hydrogens geom
_atom_sites_solution_primary direct
_atom_sites_solution_secondary difmap
_audit_creation_date 2016-12-29
_audit_creation_method
;
Olex2 1.2
(compiled 2016.11.30 svn.r3356 for OlexSys, GUI svn.r5269)
;
_audit_update_record
;
2017-04-15 deposited with the CCDC.
2017-06-16 downloaded from the CCDC.
;
_cell_angle_alpha 90
_cell_angle_beta 90
_cell_angle_gamma 90
_cell_formula_units_Z 4
_cell_length_a 9.2657(11)
_cell_length_b 29.630(4)
_cell_length_c 19.311(3)
_cell_measurement_reflns_used 9626
_cell_measurement_temperature 100(2)
_cell_measurement_theta_max 24.17
_cell_measurement_theta_min 2.30
_cell_volume 5301.7(13)
_computing_cell_refinement 'SAINT V.8.35A (Bruker AXS Inc., 2013)'
_computing_data_collection 'APEX3 v.2015.9-0 (Bruker AXS Inc., 2015)'
_computing_data_reduction 'SAINT V.8.35A (Bruker AXS Inc., 2013)'
_computing_molecular_graphics
;
OLEX2: a complete structure solution, refinement and analysis program 
Dolomanov et al., 2009

Mercury: visualization and analysis of crystal structures
Macrae, et al., 2006

O. V. Dolomanov, L. J. Bourhis, R. J. Gildea, J. A. K. Howard and H. Puschmann.
J. Appl. Cryst. (2009). 42, 339-341;

C. F. Macrae, P. R. Edgington, P. McCabe, E. Pidcock, G. P. Shields, R. Taylor,
M. Towler and J. van de Streek, J. Appl. Cryst. (2006). 39, 453-457.
;
_computing_publication_material
;
 APEX3 v.2015.5-2 (Bruker AXS Inc., 2015)
 OLEX2 (Dolomanov et al., 2009)
;
_computing_structure_refinement 'XL-2014/7 (Sheldrick, 2015b)'
_computing_structure_solution 'XT 2014/5 (Sheldrick, 2015a)'
_diffrn_ambient_temperature 100(2)
_diffrn_detector_area_resol_mean 10.4167
_diffrn_measured_fraction_theta_full 0.932
_diffrn_measured_fraction_theta_max 0.932
_diffrn_measurement_device_type 'Bruker D8 Venture PHOTON 100 CMOS'
_diffrn_measurement_method '\f and \w scans'
_diffrn_radiation_monochromator mirrors
_diffrn_radiation_type MoK\a
_diffrn_radiation_wavelength 0.71073
_diffrn_reflns_av_R_equivalents 0.0712
_diffrn_reflns_av_unetI/netI 0.0778
_diffrn_reflns_Laue_measured_fraction_full 0.932
_diffrn_reflns_Laue_measured_fraction_max 0.932
_diffrn_reflns_limit_h_max 10
_diffrn_reflns_limit_h_min -10
_diffrn_reflns_limit_k_max 29
_diffrn_reflns_limit_k_min -34
_diffrn_reflns_limit_l_max 22
_diffrn_reflns_limit_l_min -20
_diffrn_reflns_number 21110
_diffrn_reflns_point_group_measured_fraction_full 0.892
_diffrn_reflns_point_group_measured_fraction_max 0.891
_diffrn_reflns_theta_full 25.02
_diffrn_reflns_theta_max 25.02
_diffrn_reflns_theta_min 2.30
_diffrn_source 'INCOATEC ImuS micro-focus source'
_diffrn_standards_number 0
_exptl_absorpt_coefficient_mu 0.742
_exptl_absorpt_correction_T_max 0.7452
_exptl_absorpt_correction_T_min 0.6038
_exptl_absorpt_correction_type multi-scan
_exptl_absorpt_process_details
;
SADABS-2016/2 (Bruker,2016/2) was used for absorption correction.
wR2(int) was 0.0918 before and 0.0694 after correction.
The Ratio of minimum to maximum transmission is 0.8103.
The \l/2 correction factor is 0.0015.
;
_exptl_crystal_colour yellow
_exptl_crystal_colour_primary yellow
_exptl_crystal_density_diffrn 1.320
_exptl_crystal_description block
_exptl_crystal_F_000 2152
_exptl_crystal_size_max 0.28
_exptl_crystal_size_mid 0.14
_exptl_crystal_size_min 0.08
_refine_diff_density_max 2.100
_refine_diff_density_min -0.900
_refine_diff_density_rms 0.114
_refine_ls_abs_structure_details
;
 Flack x determined using 1165 quotients [(I+)-(I-)]/[(I+)+(I-)]
 (Parsons, Flack and Wagner, Acta Cryst. B69 (2013) 249-259).
;
_refine_ls_abs_structure_Flack 0.017(19)
_refine_ls_extinction_method none
_refine_ls_goodness_of_fit_ref 1.050
_refine_ls_hydrogen_treatment constr
_refine_ls_matrix_type full
_refine_ls_number_parameters 271
_refine_ls_number_reflns 4174
_refine_ls_number_restraints 105
_refine_ls_restrained_S_all 1.042
_refine_ls_R_factor_all 0.0899
_refine_ls_R_factor_gt 0.0650
_refine_ls_shift/su_max 0.000
_refine_ls_shift/su_mean 0.000
_refine_ls_structure_factor_coef Fsqd
_refine_ls_weighting_details 'w=1/[\s^2^(Fo^2^)+(0.0525P)^2^+57.4330P] where P=(Fo^2^+2Fc^2^)/3'
_refine_ls_weighting_scheme calc
_refine_ls_wR_factor_gt 0.1400
_refine_ls_wR_factor_ref 0.1490
_reflns_Friedel_coverage 0.709
_reflns_Friedel_fraction_full 0.840
_reflns_Friedel_fraction_max 0.840
_reflns_number_gt 3262
_reflns_number_total 4174
_reflns_threshold_expression 'I > 2\s(I)'
_cod_data_source_file c7sc01674c6.cif
_cod_data_source_block complex_6c
_cod_original_cell_volume 5301.8(12)
_cod_database_code 1546337
_shelx_space_group_comment
;
The symmetry employed for this shelxl refinement is uniquely defined
by the following loop, which should always be used as a source of
symmetry information in preference to the above space-group names.
They are only intended as comments.
;
_shelx_estimated_absorpt_t_max 0.943
_shelx_estimated_absorpt_t_min 0.819
_olex2_refinement_description
;
1. Fixed Uiso
 At 1.2 times of:
  All C(H) groups, All C(H,H) groups, All N(H) groups
 At 1.5 times of:
  All C(H,H,H) groups
2. Restrained distances
 F1-C18 = F3-C18 = F2-C18
 1.33 with sigma of 0.02
 C18-C13
 1.45 with sigma of 0.02
 C21-C20 \\sim C22-C21 \\sim C23-C22 \\sim C23-C22_$1 \\sim C22_$1-C21_$1 \\sim
C21_$1-C20
 with sigma of 0.005
3. Rigid body (RIGU) restrains
 C21, C22, C19, C20, C21, C22, C23
 with sigma for 1-2 distances of 0.005 and sigma for 1-3 distances of 0.01
 C1, C2, N2, O3, C7, C6
 with sigma for 1-2 distances of 0.004 and sigma for 1-3 distances of 0.004
4. Same fragment restrains
{C16, C17, N1, C15, C9, C10, C11, C12, C13, C14, C18, F1, F2, F3} sigma for
1-2: 0.02, 1-3: 0.04
as
{C16A, C17A, N1A, C15A, C9A, C10A, C11A, C12A, C13A, C14A, C18A, F1A, F3A, F2A}
5. Others
 Sof(C16A)=Sof(H16D)=Sof(H16E)=Sof(H16F)=Sof(C17A)=Sof(H17D)=Sof(H17E)=
 Sof(H17F)=Sof(N1A)=Sof(C15A)=Sof(H15C)=Sof(H15D)=Sof(C9A)=Sof(C10A)=Sof(H10A)=
 Sof(C11A)=Sof(H11A)=Sof(C12A)=Sof(H12A)=Sof(C13A)=Sof(C14A)=Sof(C18A)=Sof(F1A)=
 Sof(F3A)=Sof(F2A)=1-FVAR(1)
 Sof(C16)=Sof(H16A)=Sof(H16B)=Sof(H16C)=Sof(C17)=Sof(H17A)=Sof(H17B)=Sof(H17C)=
 Sof(N1)=Sof(C15)=Sof(H15A)=Sof(H15B)=Sof(C9)=Sof(C10)=Sof(H10)=Sof(C11)=
 Sof(H11)=Sof(C12)=Sof(H12)=Sof(C13)=Sof(C14)=Sof(C18)=Sof(F1)=Sof(F2)=Sof(F3)=
 FVAR(1)
 Fixed Sof: H19A(0.5) H19B(0.5) H19C(0.5)
6.a Ternary CH refined with riding coordinates:
 C5(H5), C7(H7)
6.b Secondary CH2 refined with riding coordinates:
 C6(H6A,H6B), C15(H15A,H15B), C15A(H15C,H15D)
6.c Me refined with riding coordinates:
 C19(H19A,H19B,H19C)
6.d Aromatic/amide H refined with riding coordinates:
 N2(H2), C21(H21), C22(H22), C23(H23), C10(H10), C11(H11), C12(H12),
 C10A(H10A), C11A(H11A), C12A(H12A)
6.e Idealised Me refined as rotating group:
 C1(H1A,H1B,H1C), C3(H3A,H3B,H3C), C4(H4A,H4B,H4C), C16(H16A,H16B,H16C),
 C17(H17A,H17B,H17C), C16A(H16D,H16E,H16F), C17A(H17D,H17E,H17F)
;
_shelx_shelxl_version_number 2016/6
_olex2_submission_special_instructions 'No special instructions were received'

loop_
_space_group_symop_operation_xyz
'x, y, z'
'-x, -y, z+1/2'
'-x, y, -z+1/2'
'x, -y, -z'
'x+1/2, y+1/2, z'
'-x+1/2, -y+1/2, z+1/2'
'-x+1/2, y+1/2, -z+1/2'
'x+1/2, -y+1/2, -z'

loop_
_atom_site_label
_atom_site_type_symbol
_atom_site_fract_x
_atom_site_fract_y
_atom_site_fract_z
_atom_site_U_iso_or_equiv
_atom_site_adp_type
_atom_site_occupancy
_atom_site_site_symmetry_order
_atom_site_calc_flag
_atom_site_refinement_flags_posn
_atom_site_refinement_flags_adp
_atom_site_refinement_flags_occupancy
_atom_site_disorder_assembly
_atom_site_disorder_group
Pd1 Pd 0.15381(10) 0.67289(3) 0.77020(5) 0.0355(3) Uani 1 1 d . . . . .
O1 O 0.1496(12) 0.7217(3) 0.6969(5) 0.051(2) Uani 1 1 d . . . . .
O2 O -0.0741(10) 0.7191(3) 0.6559(6) 0.059(3) Uani 1 1 d . . . . .
O3 O 0.2682(10) 0.7262(4) 0.5159(5) 0.057(3) Uani 1 1 d . U . . .
N2 N 0.0512(11) 0.7579(4) 0.5366(6) 0.038(3) Uani 1 1 d . U . . .
H2 H -0.035671 0.763978 0.520677 0.046 Uiso 1 1 calc R . . . .
C1 C 0.0982(16) 0.7247(6) 0.4255(8) 0.059(4) Uani 1 1 d . U . . .
H1A H 0.164509 0.737733 0.391322 0.089 Uiso 1 1 calc GR . . . .
H1B H 0.000839 0.736634 0.417736 0.089 Uiso 1 1 calc GR . . . .
H1C H 0.097067 0.691822 0.420613 0.089 Uiso 1 1 calc GR . . . .
C2 C 0.1470(16) 0.7369(4) 0.4962(7) 0.044(3) Uani 1 1 d . U . . .
C3 C -0.048(2) 0.8955(5) 0.6034(10) 0.093(7) Uani 1 1 d . . . . .
H3A H -0.022482 0.901442 0.651742 0.139 Uiso 1 1 calc GR . . . .
H3B H -0.151667 0.889146 0.600073 0.139 Uiso 1 1 calc GR . . . .
H3C H -0.024899 0.922033 0.575140 0.139 Uiso 1 1 calc GR . . . .
C4 C 0.1991(19) 0.8656(6) 0.5717(9) 0.075(6) Uani 1 1 d . . . . .
H4A H 0.211625 0.893424 0.544833 0.112 Uiso 1 1 calc GR . . . .
H4B H 0.250102 0.840829 0.548650 0.112 Uiso 1 1 calc GR . . . .
H4C H 0.238503 0.869879 0.618291 0.112 Uiso 1 1 calc GR . . . .
C5 C 0.038(2) 0.8543(5) 0.5766(8) 0.061(5) Uani 1 1 d . . . . .
H5 H 0.002639 0.846382 0.529309 0.073 Uiso 1 1 calc R . . . .
C6 C 0.0114(16) 0.8144(4) 0.6243(8) 0.046(4) Uani 1 1 d . U . . .
H6A H -0.093608 0.808265 0.624841 0.055 Uiso 1 1 calc R . . . .
H6B H 0.039584 0.823289 0.671829 0.055 Uiso 1 1 calc R . . . .
C7 C 0.0897(15) 0.7705(5) 0.6062(7) 0.042(3) Uani 1 1 d . U . . .
H7 H 0.196112 0.776056 0.608085 0.050 Uiso 1 1 calc R . . . .
C8 C 0.0521(14) 0.7342(4) 0.6578(7) 0.037(3) Uani 1 1 d . . . . .
C19 C 0.500000 0.7357(6) 0.750000 0.048(6) Uani 1 2 d S TU P . .
H19A H 0.400418 0.724696 0.752490 0.071 Uiso 0.5 1 calc R . . A -1
H19B H 0.545296 0.724696 0.707376 0.071 Uiso 0.5 1 calc R . . A -1
H19C H 0.554286 0.724696 0.790134 0.071 Uiso 0.5 1 calc R . . A -1
C20 C 0.500000 0.7860(6) 0.750000 0.048(5) Uani 1 2 d DS TU P . .
C21 C 0.3748(13) 0.8115(3) 0.7531(7) 0.045(4) Uani 1 1 d D U . . .
H21 H 0.285944 0.795499 0.754306 0.054 Uiso 1 1 calc R . . . .
C22 C 0.3677(13) 0.8582(3) 0.7547(8) 0.053(4) Uani 1 1 d D U . . .
H22 H 0.279042 0.874088 0.758687 0.063 Uiso 1 1 calc R . . . .
C23 C 0.500000 0.8800(6) 0.750000 0.063(7) Uani 1 2 d DS TU P . .
H23 H 0.500000 0.912030 0.750000 0.075 Uiso 1 2 calc RS T P . .
C16 C 0.337(2) 0.6295(9) 0.8738(15) 0.038(7) Uiso 0.571(16) 1 d D . . B 1
H16A H 0.402712 0.622515 0.835562 0.057 Uiso 0.571(16) 1 calc GR . . B 1
H16B H 0.353272 0.608182 0.911858 0.057 Uiso 0.571(16) 1 calc GR . . B 1
H16C H 0.354814 0.660302 0.890132 0.057 Uiso 0.571(16) 1 calc GR . . B 1
C17 C 0.088(3) 0.6309(10) 0.9091(13) 0.043(7) Uiso 0.571(16) 1 d D . . B 1
H17A H 0.091723 0.662162 0.925469 0.065 Uiso 0.571(16) 1 calc GR . . B 1
H17B H 0.118776 0.610583 0.946345 0.065 Uiso 0.571(16) 1 calc GR . . B 1
H17C H -0.010732 0.623421 0.895177 0.065 Uiso 0.571(16) 1 calc GR . . B 1
N1 N 0.1851(19) 0.6256(6) 0.8495(12) 0.030(7) Uiso 0.571(16) 1 d D . . B 1
C15 C 0.165(3) 0.5814(6) 0.8205(15) 0.041(7) Uiso 0.571(16) 1 d D . . B 1
H15A H 0.060530 0.573755 0.819936 0.049 Uiso 0.571(16) 1 calc R . . B 1
H15B H 0.215745 0.558641 0.848781 0.049 Uiso 0.571(16) 1 calc R . . B 1
C9 C 0.231(3) 0.6225(7) 0.7188(16) 0.044(9) Uiso 0.571(16) 1 d D . . B 1
C10 C 0.277(3) 0.6283(10) 0.6492(14) 0.043(7) Uiso 0.571(16) 1 d D . . B 1
H10 H 0.274540 0.657549 0.629011 0.052 Uiso 0.571(16) 1 calc R . . B 1
C11 C 0.325(4) 0.5910(11) 0.6095(17) 0.068(9) Uiso 0.571(16) 1 d D . . B 1
H11 H 0.361706 0.593349 0.563632 0.081 Uiso 0.571(16) 1 calc R . . B 1
C12 C 0.313(3) 0.5504(9) 0.6456(16) 0.052(8) Uiso 0.571(16) 1 d D . . B 1
H12 H 0.333544 0.524050 0.619371 0.063 Uiso 0.571(16) 1 calc R . . B 1
C13 C 0.275(3) 0.5427(6) 0.7144(14) 0.053(7) Uiso 0.571(16) 1 d D . . B 1
C14 C 0.222(2) 0.5816(6) 0.7495(17) 0.026(6) Uiso 0.571(16) 1 d D . . B 1
C18 C 0.274(2) 0.4970(6) 0.7485(10) 0.047(7) Uiso 0.571(16) 1 d D . . B 1
F1 F 0.1411(15) 0.4896(4) 0.7759(8) 0.064(5) Uiso 0.571(16) 1 d D . . B 1
F2 F 0.3704(17) 0.4977(5) 0.8017(9) 0.069(5) Uiso 0.571(16) 1 d D . . B 1
F3 F 0.307(2) 0.4643(6) 0.7024(10) 0.096(7) Uiso 0.571(16) 1 d D . . B 1
C16A C 0.354(3) 0.6269(14) 0.849(2) 0.061(13) Uiso 0.429(16) 1 d D . . B 2
H16D H 0.413443 0.632171 0.808110 0.092 Uiso 0.429(16) 1 calc GR . . B 2
H16E H 0.387901 0.599811 0.873317 0.092 Uiso 0.429(16) 1 calc GR . . B 2
H16F H 0.360432 0.652942 0.880254 0.092 Uiso 0.429(16) 1 calc GR . . B 2
C17A C 0.112(4) 0.6170(14) 0.8909(18) 0.058(13) Uiso 0.429(16) 1 d D . . B 2
H17D H 0.123761 0.644365 0.918786 0.088 Uiso 0.429(16) 1 calc GR . . B 2
H17E H 0.141583 0.590645 0.917919 0.088 Uiso 0.429(16) 1 calc GR . . B 2
H17F H 0.009999 0.613804 0.877685 0.088 Uiso 0.429(16) 1 calc GR . . B 2
N1A N 0.201(3) 0.6204(9) 0.8278(16) 0.050(12) Uiso 0.429(16) 1 d D . . B 2
C15A C 0.188(3) 0.5783(8) 0.7911(17) 0.033(9) Uiso 0.429(16) 1 d D . . B 2
H15C H 0.087036 0.567352 0.793197 0.039 Uiso 0.429(16) 1 calc R . . B 2
H15D H 0.251509 0.555210 0.811971 0.039 Uiso 0.429(16) 1 calc R . . B 2
C9A C 0.228(3) 0.6297(8) 0.6970(15) 0.017(8) Uiso 0.429(16) 1 d D . . B 2
C10A C 0.266(3) 0.6430(11) 0.6285(15) 0.032(8) Uiso 0.429(16) 1 d D . . B 2
H10A H 0.261304 0.673571 0.613986 0.039 Uiso 0.429(16) 1 calc R . . B 2
C11A C 0.311(6) 0.6083(15) 0.583(2) 0.104(19) Uiso 0.429(16) 1 d D . . B 2
H11A H 0.339250 0.614455 0.536936 0.124 Uiso 0.429(16) 1 calc R . . B 2
C12A C 0.311(4) 0.5646(11) 0.6101(19) 0.050(10) Uiso 0.429(16) 1 d D . . B 2
H12A H 0.335871 0.541290 0.578512 0.060 Uiso 0.429(16) 1 calc R . . B 2
C13A C 0.279(3) 0.5507(8) 0.6770(17) 0.044(9) Uiso 0.429(16) 1 d D . . B 2
C14A C 0.230(3) 0.5869(7) 0.719(2) 0.033(9) Uiso 0.429(16) 1 d D . . B 2
C18A C 0.273(3) 0.5020(9) 0.6997(15) 0.063(11) Uiso 0.429(16) 1 d D . . B 2
F1A F 0.1386(19) 0.4918(6) 0.7230(11) 0.063(6) Uiso 0.429(16) 1 d D . . B 2
F3A F 0.290(3) 0.4759(10) 0.6433(16) 0.133(12) Uiso 0.429(16) 1 d D . . B 2
F2A F 0.377(2) 0.4968(7) 0.7489(13) 0.076(8) Uiso 0.429(16) 1 d D . . B 2

loop_
_atom_site_aniso_label
_atom_site_aniso_U_11
_atom_site_aniso_U_22
_atom_site_aniso_U_33
_atom_site_aniso_U_23
_atom_site_aniso_U_13
_atom_site_aniso_U_12
Pd1 0.0219(4) 0.0342(5) 0.0504(6) -0.0010(5) -0.0047(5) 0.0015(5)
O1 0.038(5) 0.059(6) 0.057(6) 0.021(5) -0.015(6) -0.005(6)
O2 0.029(5) 0.053(6) 0.094(9) 0.028(6) -0.018(5) -0.014(5)
O3 0.032(5) 0.086(8) 0.052(6) -0.006(5) 0.009(4) 0.019(5)
N2 0.016(5) 0.052(7) 0.046(6) 0.001(5) -0.009(5) 0.003(4)
C1 0.047(9) 0.084(12) 0.046(8) 0.001(8) 0.009(6) 0.020(8)
C2 0.026(6) 0.051(8) 0.055(7) 0.000(6) 0.007(6) 0.013(6)
C3 0.15(2) 0.029(9) 0.095(15) -0.005(9) 0.036(15) 0.027(10)
C4 0.100(16) 0.053(10) 0.071(11) 0.015(8) 0.007(10) -0.032(10)
C5 0.100(15) 0.047(9) 0.036(10) 0.008(8) -0.002(10) -0.001(9)
C6 0.045(8) 0.042(7) 0.051(10) 0.004(7) -0.006(6) 0.000(6)
C7 0.040(8) 0.051(8) 0.035(7) 0.005(6) 0.000(6) 0.005(6)
C8 0.033(8) 0.020(7) 0.058(9) -0.002(6) -0.005(8) -0.006(6)
C19 0.036(10) 0.039(9) 0.068(18) 0.000 -0.003(9) 0.000
C20 0.073(12) 0.038(9) 0.034(13) 0.000 0.000(9) 0.000
C21 0.053(8) 0.034(6) 0.047(9) 0.001(5) -0.007(6) -0.013(5)
C22 0.046(8) 0.047(7) 0.066(11) -0.011(7) -0.006(7) 0.013(6)
C23 0.062(11) 0.037(11) 0.09(2) 0.000 -0.026(12) 0.000

loop_
_atom_type_symbol
_atom_type_description
_atom_type_scat_dispersion_real
_atom_type_scat_dispersion_imag
_atom_type_scat_source
C C 0.0033 0.0016 'International Tables Vol C Tables 4.2.6.8 and 6.1.1.4'
H H 0.0000 0.0000 'International Tables Vol C Tables 4.2.6.8 and 6.1.1.4'
F F 0.0171 0.0103 'International Tables Vol C Tables 4.2.6.8 and 6.1.1.4'
N N 0.0061 0.0033 'International Tables Vol C Tables 4.2.6.8 and 6.1.1.4'
O O 0.0106 0.0060 'International Tables Vol C Tables 4.2.6.8 and 6.1.1.4'
Pd Pd -0.9988 1.0072 'International Tables Vol C Tables 4.2.6.8 and 6.1.1.4'

loop_
_geom_angle_atom_site_label_1
_geom_angle_atom_site_label_2
_geom_angle_atom_site_label_3
_geom_angle
_geom_angle_site_symmetry_1
_geom_angle_site_symmetry_3
O1 Pd1 Pd1 78.3(3) . 3_556
O1 Pd1 O2 90.2(4) . 3_556
O1 Pd1 N1 172.5(6) . .
O1 Pd1 C9A 88.2(9) . .
O2 Pd1 Pd1 80.9(3) 3_556 3_556
N1 Pd1 Pd1 109.0(5) . 3_556
N1 Pd1 O2 89.3(7) . 3_556
C9 Pd1 Pd1 102.8(9) . 3_556
C9 Pd1 O1 101.5(10) . .
C9 Pd1 O2 168.2(10) . 3_556
C9 Pd1 N1 78.9(11) . .
N1A Pd1 O1 165.3(10) . .
N1A Pd1 O2 102.1(10) . 3_556
N1A Pd1 C9A 79.6(13) . .
C9A Pd1 O2 178.3(10) . 3_556
C8 O1 Pd1 131.0(9) . .
C8 O2 Pd1 122.5(9) . 3_556
C2 N2 H2 119.9 . .
C2 N2 C7 120.1(11) . .
C7 N2 H2 119.9 . .
H1A C1 H1B 109.5 . .
H1A C1 H1C 109.5 . .
H1B C1 H1C 109.5 . .
C2 C1 H1A 109.5 . .
C2 C1 H1B 109.5 . .
C2 C1 H1C 109.5 . .
O3 C2 N2 123.2(13) . .
O3 C2 C1 120.1(12) . .
N2 C2 C1 116.7(13) . .
H3A C3 H3B 109.5 . .
H3A C3 H3C 109.5 . .
H3B C3 H3C 109.5 . .
C5 C3 H3A 109.5 . .
C5 C3 H3B 109.5 . .
C5 C3 H3C 109.5 . .
H4A C4 H4B 109.5 . .
H4A C4 H4C 109.5 . .
H4B C4 H4C 109.5 . .
C5 C4 H4A 109.5 . .
C5 C4 H4B 109.5 . .
C5 C4 H4C 109.5 . .
C3 C5 H5 108.5 . .
C4 C5 C3 110.6(15) . .
C4 C5 H5 108.5 . .
C6 C5 C3 109.0(13) . .
C6 C5 C4 111.7(14) . .
C6 C5 H5 108.5 . .
C5 C6 H6A 108.2 . .
C5 C6 H6B 108.2 . .
C5 C6 C7 116.4(13) . .
H6A C6 H6B 107.3 . .
C7 C6 H6A 108.2 . .
C7 C6 H6B 108.2 . .
N2 C7 C6 108.5(11) . .
N2 C7 H7 108.7 . .
N2 C7 C8 111.9(11) . .
C6 C7 H7 108.7 . .
C8 C7 C6 110.3(11) . .
C8 C7 H7 108.7 . .
O1 C8 O2 126.5(12) . .
O1 C8 C7 116.7(11) . .
O2 C8 C7 116.8(12) . .
H19A C19 H19B 109.5 . .
H19A C19 H19C 109.5 . .
H19B C19 H19C 109.5 . .
C20 C19 H19A 109.5 . .
C20 C19 H19B 109.5 . .
C20 C19 H19C 109.5 . .
C21 C20 C19 123.0(8) . .
C21 C20 C19 123.0(8) 3_656 .
C21 C20 C21 113.9(16) 3_656 .
C20 C21 H21 117.1 . .
C20 C21 C22 125.8(13) . .
C22 C21 H21 117.1 . .
C21 C22 H22 122.6 . .
C21 C22 C23 114.9(13) . .
C23 C22 H22 122.6 . .
C22 C23 C22 124.6(16) . 3_656
C22 C23 H23 117.7 3_656 .
C22 C23 H23 117.7 . .
H16A C16 H16B 109.5 . .
H16A C16 H16C 109.5 . .
H16B C16 H16C 109.5 . .
N1 C16 H16A 109.5 . .
N1 C16 H16B 109.5 . .
N1 C16 H16C 109.5 . .
H17A C17 H17B 109.5 . .
H17A C17 H17C 109.5 . .
H17B C17 H17C 109.5 . .
N1 C17 H17A 109.5 . .
N1 C17 H17B 109.5 . .
N1 C17 H17C 109.5 . .
C16 N1 Pd1 108.1(14) . .
C17 N1 Pd1 114.6(15) . .
C17 N1 C16 109(2) . .
C15 N1 Pd1 107.8(16) . .
C15 N1 C16 108.6(18) . .
C15 N1 C17 108.7(19) . .
N1 C15 H15A 110.1 . .
N1 C15 H15B 110.1 . .
N1 C15 C14 108.2(17) . .
H15A C15 H15B 108.4 . .
C14 C15 H15A 110.1 . .
C14 C15 H15B 110.1 . .
C10 C9 Pd1 120.2(19) . .
C14 C9 Pd1 116(2) . .
C14 C9 C10 123(2) . .
C9 C10 H10 119.6 . .
C9 C10 C11 121(3) . .
C11 C10 H10 119.6 . .
C10 C11 H11 124.0 . .
C12 C11 C10 112(3) . .
C12 C11 H11 124.0 . .
C11 C12 H12 115.2 . .
C13 C12 C11 130(2) . .
C13 C12 H12 115.2 . .
C12 C13 C14 114(2) . .
C12 C13 C18 124.4(19) . .
C14 C13 C18 121(2) . .
C9 C14 C15 115.7(18) . .
C9 C14 C13 120(3) . .
C13 C14 C15 124(2) . .
F1 C18 C13 108.6(16) . .
F2 C18 C13 108.3(17) . .
F2 C18 F1 107.7(15) . .
F3 C18 C13 110.9(16) . .
F3 C18 F1 110.0(16) . .
F3 C18 F2 111.3(17) . .
H16D C16A H16E 109.5 . .
H16D C16A H16F 109.5 . .
H16E C16A H16F 109.5 . .
N1A C16A H16D 109.5 . .
N1A C16A H16E 109.5 . .
N1A C16A H16F 109.5 . .
H17D C17A H17E 109.5 . .
H17D C17A H17F 109.5 . .
H17E C17A H17F 109.5 . .
N1A C17A H17D 109.5 . .
N1A C17A H17E 109.5 . .
N1A C17A H17F 109.5 . .
C16A N1A Pd1 106(2) . .
C17A N1A Pd1 113(2) . .
C17A N1A C16A 108(3) . .
C15A N1A Pd1 113(2) . .
C15A N1A C16A 109(3) . .
C15A N1A C17A 107(2) . .
N1A C15A H15C 110.3 . .
N1A C15A H15D 110.3 . .
N1A C15A C14A 107(2) . .
H15C C15A H15D 108.5 . .
C14A C15A H15C 110.3 . .
C14A C15A H15D 110.3 . .
C10A C9A Pd1 123.9(19) . .
C14A C9A Pd1 112(2) . .
C14A C9A C10A 123(2) . .
C9A C10A H10A 121.7 . .
C11A C10A C9A 117(3) . .
C11A C10A H10A 121.7 . .
C10A C11A H11A 121.8 . .
C12A C11A C10A 116(3) . .
C12A C11A H11A 121.8 . .
C11A C12A H12A 115.8 . .
C13A C12A C11A 128(3) . .
C13A C12A H12A 115.8 . .
C12A C13A C14A 112(3) . .
C12A C13A C18A 124(2) . .
C14A C13A C18A 123(3) . .
C9A C14A C15A 117(2) . .
C9A C14A C13A 123(3) . .
C13A C14A C15A 120(3) . .
F1A C18A C13A 110(2) . .
F1A C18A F2A 113(2) . .
F3A C18A C13A 108(2) . .
F3A C18A F1A 104(2) . .
F3A C18A F2A 115(2) . .
F2A C18A C13A 106(2) . .

loop_
_geom_bond_atom_site_label_1
_geom_bond_atom_site_label_2
_geom_bond_distance
_geom_bond_site_symmetry_2
Pd1 Pd1 2.9552(19) 3_556
Pd1 O1 2.024(8) .
Pd1 O2 2.113(10) 3_556
Pd1 N1 2.095(19) .
Pd1 C9 1.93(2) .
Pd1 N1A 1.96(3) .
Pd1 C9A 2.03(2) .
O1 C8 1.234(16) .
O2 C8 1.252(15) .
O3 C2 1.228(17) .
N2 H2 0.8800 .
N2 C2 1.335(16) .
N2 C7 1.441(17) .
C1 H1A 0.9800 .
C1 H1B 0.9800 .
C1 H1C 0.9800 .
C1 C2 1.48(2) .
C3 H3A 0.9800 .
C3 H3B 0.9800 .
C3 H3C 0.9800 .
C3 C5 1.55(2) .
C4 H4A 0.9800 .
C4 H4B 0.9800 .
C4 H4C 0.9800 .
C4 C5 1.53(3) .
C5 H5 1.0000 .
C5 C6 1.518(18) .
C6 H6A 0.9900 .
C6 H6B 0.9900 .
C6 C7 1.529(18) .
C7 H7 1.0000 .
C7 C8 1.508(18) .
C19 H19A 0.9800 .
C19 H19B 0.9800 .
C19 H19C 0.9800 .
C19 C20 1.49(2) .
C20 C21 1.385(8) .
C20 C21 1.385(8) 3_656
C21 H21 0.9500 .
C21 C22 1.386(8) .
C22 H22 0.9500 .
C22 C23 1.388(8) .
C23 H23 0.9500 .
C16 H16A 0.9800 .
C16 H16B 0.9800 .
C16 H16C 0.9800 .
C16 N1 1.49(2) .
C17 H17A 0.9800 .
C17 H17B 0.9800 .
C17 H17C 0.9800 .
C17 N1 1.47(3) .
N1 C15 1.44(3) .
C15 H15A 0.9900 .
C15 H15B 0.9900 .
C15 C14 1.47(3) .
C9 C10 1.42(3) .
C9 C14 1.35(3) .
C10 H10 0.9500 .
C10 C11 1.42(3) .
C11 H11 0.9500 .
C11 C12 1.39(4) .
C12 H12 0.9500 .
C12 C13 1.39(4) .
C13 C14 1.42(3) .
C13 C18 1.51(2) .
C18 F1 1.360(18) .
C18 F2 1.359(19) .
C18 F3 1.350(17) .
C16A H16D 0.9800 .
C16A H16E 0.9800 .
C16A H16F 0.9800 .
C16A N1A 1.48(3) .
C17A H17D 0.9800 .
C17A H17E 0.9800 .
C17A H17F 0.9800 .
C17A N1A 1.48(3) .
N1A C15A 1.44(3) .
C15A H15C 0.9900 .
C15A H15D 0.9900 .
C15A C14A 1.47(4) .
C9A C10A 1.42(3) .
C9A C14A 1.34(3) .
C10A H10A 0.9500 .
C10A C11A 1.41(3) .
C11A H11A 0.9500 .
C11A C12A 1.40(4) .
C12A H12A 0.9500 .
C12A C13A 1.39(4) .
C13A C14A 1.42(3) .
C13A C18A 1.51(3) .
C18A F1A 1.36(2) .
C18A F3A 1.34(3) .
C18A F2A 1.37(2) .

loop_
_smtbx_masks_void_nr
_smtbx_masks_void_average_x
_smtbx_masks_void_average_y
_smtbx_masks_void_average_z
_smtbx_masks_void_volume
_smtbx_masks_void_count_electrons
1 -0.406 0.000 0.000 210.8 39.5
2 0.406 0.000 0.500 210.8 39.5
3 -0.094 0.500 0.500 210.8 39.5
4 0.094 0.500 1.000 210.8 39.5
